data_7058734
loop_
_publ_author_name
'Yang, Xiaoming'
'Wang, Yanna'
'Li, Zhimin'
'Du, Jiang'
'Wang, Lin'
'Zhang, Tonglai'

_publ_section_title
;
 Energetic transition metal complexes based on methyl carbazate and picric
 acid: syntheses, structures, physicochemical properties and catalysis on
 the thermal decomposition of ammonium perchlorate
;
_journal_issue 35
_journal_name_full 'New Journal of Chemistry'
_journal_page_first 14159
_journal_paper_doi 10.1039/C9NJ03591E
_journal_volume 43
_journal_year 2019
_chemical_formula_moiety 'C4 H16 Mn N4 O6, 2(C6 H2 N3 O7)'
_chemical_formula_sum 'C16 H20 Mn N10 O20'
_chemical_formula_weight 727.36
_space_group_crystal_system monoclinic
_space_group_IT_number 15
_space_group_name_Hall '-C 2yc'
_space_group_name_H-M_alt 'C 1 2/c 1'
_symmetry_space_group_name_Hall '-C 2yc'
_symmetry_space_group_name_H-M 'C 1 2/c 1'
_atom_sites_solution_hydrogens mixed
_atom_sites_solution_primary dual
_audit_creation_date 2018-09-19
_audit_creation_method
;
Olex2 1.2
(compiled 2018.05.29 svn.r3508 for OlexSys, GUI svn.r5506)
;
_audit_update_record
;
2018-11-27 deposited with the CCDC.    2019-08-06 downloaded from the CCDC.
;
_cell_angle_alpha 90
_cell_angle_beta 101.44(3)
_cell_angle_gamma 90
_cell_formula_units_Z 4
_cell_length_a 14.417(3)
_cell_length_b 7.9325(16)
_cell_length_c 24.414(5)
_cell_measurement_reflns_used 5227
_cell_measurement_temperature 153(2)
_cell_measurement_theta_max 31.3634
_cell_measurement_theta_min 1.7021
_cell_volume 2736.6(10)
_computing_molecular_graphics 'Olex2 (Dolomanov et al., 2009)'
_computing_publication_material 'Olex2 (Dolomanov et al., 2009)'
_computing_structure_refinement 'ShelXL (Sheldrick, 2015)'
_computing_structure_solution 'ShelXT (Sheldrick, 2015)'
_diffrn_ambient_temperature 153.15
_diffrn_measured_fraction_theta_full 0.989
_diffrn_measured_fraction_theta_max 0.926
_diffrn_measurement_device_type 'multiwire proportional'
_diffrn_measurement_method 'phi and omega scans'
_diffrn_radiation_monochromator graphite
_diffrn_radiation_type MoK\a
_diffrn_radiation_wavelength 0.71073
_diffrn_reflns_av_R_equivalents 0.0442
_diffrn_reflns_av_unetI/netI 0.0332
_diffrn_reflns_Laue_measured_fraction_full 0.989
_diffrn_reflns_Laue_measured_fraction_max 0.926
_diffrn_reflns_limit_h_max 21
_diffrn_reflns_limit_h_min -20
_diffrn_reflns_limit_k_max 11
_diffrn_reflns_limit_k_min -10
_diffrn_reflns_limit_l_max 34
_diffrn_reflns_limit_l_min -35
_diffrn_reflns_number 18765
_diffrn_reflns_point_group_measured_fraction_full 0.989
_diffrn_reflns_point_group_measured_fraction_max 0.926
_diffrn_reflns_theta_full 25.242
_diffrn_reflns_theta_max 31.364
_diffrn_reflns_theta_min 3.044
_exptl_absorpt_coefficient_mu 0.594
_exptl_absorpt_correction_T_max 1.0000
_exptl_absorpt_correction_T_min 0.9047
_exptl_absorpt_correction_type multi-scan
_exptl_absorpt_process_details 'CrystalClear (Rigaku Inc., 2008)'
_exptl_crystal_colour yellow
_exptl_crystal_density_diffrn 1.766
_exptl_crystal_description block
_exptl_crystal_F_000 1484
_exptl_crystal_size_max 0.21
_exptl_crystal_size_mid 0.2
_exptl_crystal_size_min 0.12
_refine_diff_density_max 0.943
_refine_diff_density_min -0.615
_refine_diff_density_rms 0.084
_refine_ls_extinction_method none
_refine_ls_goodness_of_fit_ref 1.131
_refine_ls_hydrogen_treatment constr
_refine_ls_matrix_type full
_refine_ls_number_parameters 214
_refine_ls_number_reflns 4165
_refine_ls_number_restraints 0
_refine_ls_restrained_S_all 1.131
_refine_ls_R_factor_all 0.0605
_refine_ls_R_factor_gt 0.0541
_refine_ls_shift/su_max 0.001
_refine_ls_shift/su_mean 0.000
_refine_ls_structure_factor_coef Fsqd
_refine_ls_weighting_details 'w=1/[\s^2^(Fo^2^)+(0.0522P)^2^+5.0513P] where P=(Fo^2^+2Fc^2^)/3'
_refine_ls_weighting_scheme calc
_refine_ls_wR_factor_gt 0.1274
_refine_ls_wR_factor_ref 0.1323
_reflns_Friedel_coverage 0.000
_reflns_number_gt 3862
_reflns_number_total 4165
_reflns_threshold_expression 'I > 2\s(I)'
_cod_data_source_file c9nj03591e2.cif
_cod_data_source_block bwn18272
_cod_depositor_comments 'Adding full bibliography for 7058734--7058740.cif.'
_cod_original_cell_volume 2736.5(10)
_cod_database_code 7058734
_shelx_shelxl_version_number 2018/3
_shelx_space_group_comment
;
The symmetry employed for this shelxl refinement is uniquely defined
by the following loop, which should always be used as a source of
symmetry information in preference to the above space-group names.
They are only intended as comments.
;
_shelx_estimated_absorpt_t_max 0.932
_shelx_estimated_absorpt_t_min 0.885
_olex2_refinement_description
;
1. Fixed Uiso
 At 1.2 times of:
  All C(H) groups, All N(H) groups, All N(H,H) groups, All O(H,H) groups
 At 1.5 times of:
  All C(H,H,H) groups
2.a Riding coordinates:
 O8(H8A,H8B)
2.b Secondary CH2 refined with riding coordinates:
 N4(H4A,H4B)
2.c Aromatic/amide H refined with riding coordinates:
 N3(H3), C2(H2), C6(H6)
2.d Idealised Me refined as rotating group:
 C8(H8C,H8D,H8E)
;
_olex2_submission_special_instructions 'No special instructions were received'

loop_
_space_group_symop_operation_xyz
'x, y, z'
'-x, y, -z+1/2'
'x+1/2, y+1/2, z'
'-x+1/2, y+1/2, -z+1/2'
'-x, -y, -z'
'x, -y, z-1/2'
'-x+1/2, -y+1/2, -z'
'x+1/2, -y+1/2, z-1/2'

loop_
_atom_site_label
_atom_site_type_symbol
_atom_site_fract_x
_atom_site_fract_y
_atom_site_fract_z
_atom_site_U_iso_or_equiv
_atom_site_adp_type
_atom_site_occupancy
_atom_site_site_symmetry_order
_atom_site_calc_flag
_atom_site_refinement_flags_posn
_atom_site_refinement_flags_adp
_atom_site_refinement_flags_occupancy
Mn1 Mn 0.500000 0.29217(5) 0.750000 0.02041(12) Uani 1 2 d S T P
O9 O 0.44050(10) 0.47280(19) 0.80104(6) 0.0251(3) Uani 1 1 d . . .
O5 O 0.67689(10) 0.1693(2) 0.64464(6) 0.0243(3) Uani 1 1 d . . .
O3 O 0.85493(12) 0.5231(2) 0.64767(7) 0.0374(4) Uani 1 1 d . . .
O8 O 0.54851(11) 0.0889(2) 0.70549(6) 0.0283(3) Uani 1 1 d . . .
H8A H 0.584561 0.109825 0.683222 0.034 Uiso 1 1 d R . .
H8B H 0.503990 0.025605 0.690442 0.034 Uiso 1 1 d R . .
O7 O 0.43966(11) 0.1571(2) 0.51619(7) 0.0312(3) Uani 1 1 d . . .
O1 O 0.58569(12) 0.5389(2) 0.41361(6) 0.0341(4) Uani 1 1 d . . .
O6 O 0.51694(12) 0.0217(2) 0.58734(7) 0.0347(4) Uani 1 1 d . . .
N2 N 0.82847(12) 0.3792(2) 0.63396(7) 0.0246(3) Uani 1 1 d . . .
O4 O 0.86956(12) 0.2531(3) 0.65468(9) 0.0433(5) Uani 1 1 d . . .
O2 O 0.73134(12) 0.6175(2) 0.44265(7) 0.0359(4) Uani 1 1 d . . .
O10 O 0.32439(11) 0.6600(2) 0.80309(7) 0.0330(4) Uani 1 1 d . . .
N5 N 0.51147(12) 0.1338(2) 0.55219(7) 0.0222(3) Uani 1 1 d . . .
N4 N 0.35689(12) 0.3729(2) 0.69864(7) 0.0234(3) Uani 1 1 d . . .
H4A H 0.364865 0.417846 0.665592 0.028 Uiso 1 1 calc R . .
H4B H 0.318293 0.281527 0.691092 0.028 Uiso 1 1 calc R . .
N1 N 0.66025(13) 0.5394(2) 0.44876(7) 0.0258(4) Uani 1 1 d . . .
N3 N 0.31489(12) 0.4938(2) 0.72877(7) 0.0265(4) Uani 1 1 d . . .
H3 H 0.258869 0.537405 0.715321 0.032 Uiso 1 1 calc R . .
C3 C 0.59315(13) 0.2419(2) 0.55176(8) 0.0197(3) Uani 1 1 d . . .
C2 C 0.58961(14) 0.3374(3) 0.50408(8) 0.0220(4) Uani 1 1 d . . .
H2 H 0.536001 0.330576 0.474415 0.026 Uiso 1 1 calc R . .
C6 C 0.74307(14) 0.4572(3) 0.54258(8) 0.0218(4) Uani 1 1 d . . .
H6 H 0.793519 0.531585 0.539701 0.026 Uiso 1 1 calc R . .
C5 C 0.74531(13) 0.3598(3) 0.58939(8) 0.0206(3) Uani 1 1 d . . .
C4 C 0.67174(13) 0.2457(3) 0.59926(7) 0.0197(3) Uani 1 1 d . . .
C7 C 0.36513(13) 0.5382(3) 0.77886(8) 0.0220(4) Uani 1 1 d . . .
C1 C 0.66405(14) 0.4428(3) 0.49950(8) 0.0222(4) Uani 1 1 d . . .
C8 C 0.37721(17) 0.7163(3) 0.85695(10) 0.0324(5) Uani 1 1 d . . .
H8C H 0.442094 0.744340 0.853687 0.049 Uiso 1 1 calc GR . .
H8D H 0.378484 0.626265 0.884572 0.049 Uiso 1 1 calc GR . .
H8E H 0.346659 0.816376 0.868929 0.049 Uiso 1 1 calc GR . .

loop_
_atom_site_aniso_label
_atom_site_aniso_U_11
_atom_site_aniso_U_22
_atom_site_aniso_U_33
_atom_site_aniso_U_23
_atom_site_aniso_U_13
_atom_site_aniso_U_12
Mn1 0.0183(2) 0.0229(2) 0.02004(19) 0.000 0.00367(14) 0.000
O9 0.0207(7) 0.0285(7) 0.0238(7) -0.0039(5) -0.0011(5) 0.0053(6)
O5 0.0204(6) 0.0324(8) 0.0196(6) 0.0055(5) 0.0027(5) 0.0002(6)
O3 0.0315(8) 0.0369(9) 0.0400(9) -0.0122(7) -0.0024(7) -0.0060(7)
O8 0.0306(8) 0.0299(8) 0.0274(7) -0.0056(6) 0.0133(6) -0.0043(6)
O7 0.0214(7) 0.0373(9) 0.0319(8) 0.0022(7) -0.0018(6) -0.0058(6)
O1 0.0353(8) 0.0438(10) 0.0206(7) 0.0061(6) -0.0005(6) -0.0053(7)
O6 0.0387(9) 0.0377(9) 0.0262(7) 0.0082(6) 0.0023(6) -0.0146(7)
N2 0.0184(7) 0.0310(9) 0.0240(8) 0.0004(7) 0.0033(6) -0.0013(6)
O4 0.0255(8) 0.0404(10) 0.0570(12) 0.0138(9) -0.0086(8) 0.0028(7)
O2 0.0343(9) 0.0425(10) 0.0321(8) 0.0095(7) 0.0093(7) -0.0098(7)
O10 0.0242(7) 0.0353(9) 0.0373(8) -0.0107(7) 0.0009(6) 0.0085(6)
N5 0.0215(7) 0.0257(8) 0.0195(7) -0.0022(6) 0.0041(6) -0.0040(6)
N4 0.0231(8) 0.0271(8) 0.0189(7) -0.0007(6) 0.0016(6) -0.0014(6)
N1 0.0294(9) 0.0278(9) 0.0207(7) 0.0011(6) 0.0058(6) -0.0017(7)
N3 0.0209(8) 0.0305(9) 0.0256(8) -0.0010(7) -0.0015(6) 0.0054(7)
C3 0.0183(8) 0.0216(8) 0.0197(8) -0.0002(6) 0.0051(6) -0.0027(7)
C2 0.0217(8) 0.0242(9) 0.0192(8) -0.0009(7) 0.0021(6) 0.0004(7)
C6 0.0208(8) 0.0226(9) 0.0226(8) -0.0014(7) 0.0056(7) -0.0016(7)
C5 0.0171(8) 0.0229(9) 0.0212(8) -0.0015(7) 0.0021(6) 0.0003(7)
C4 0.0182(8) 0.0223(9) 0.0187(7) -0.0004(6) 0.0038(6) 0.0016(7)
C7 0.0188(8) 0.0232(9) 0.0239(8) 0.0005(7) 0.0041(7) 0.0006(7)
C1 0.0241(9) 0.0235(9) 0.0189(8) 0.0012(7) 0.0041(7) -0.0014(7)
C8 0.0302(11) 0.0314(11) 0.0356(11) -0.0130(9) 0.0066(9) 0.0003(9)

loop_
_atom_type_symbol
_atom_type_description
_atom_type_scat_dispersion_real
_atom_type_scat_dispersion_imag
_atom_type_scat_source
C C 0.0033 0.0016 'International Tables Vol C Tables 4.2.6.8 and 6.1.1.4'
H H 0.0000 0.0000 'International Tables Vol C Tables 4.2.6.8 and 6.1.1.4'
Mn Mn 0.3368 0.7283 'International Tables Vol C Tables 4.2.6.8 and 6.1.1.4'
N N 0.0061 0.0033 'International Tables Vol C Tables 4.2.6.8 and 6.1.1.4'
O O 0.0106 0.0060 'International Tables Vol C Tables 4.2.6.8 and 6.1.1.4'

loop_
_geom_angle_atom_site_label_1
_geom_angle_atom_site_label_2
_geom_angle_atom_site_label_3
_geom_angle
_geom_angle_site_symmetry_1
_geom_angle_site_symmetry_3
O9 Mn1 O9 97.95(9) . 2_656
O9 Mn1 N4 73.43(6) 2_656 2_656
O9 Mn1 N4 85.24(6) 2_656 .
O9 Mn1 N4 85.24(6) . 2_656
O9 Mn1 N4 73.43(6) . .
O8 Mn1 O9 89.99(6) 2_656 .
O8 Mn1 O9 89.99(6) . 2_656
O8 Mn1 O9 172.00(6) . .
O8 Mn1 O9 172.00(6) 2_656 2_656
O8 Mn1 O8 82.09(9) . 2_656
O8 Mn1 N4 106.47(6) . .
O8 Mn1 N4 98.02(6) 2_656 .
O8 Mn1 N4 98.02(6) . 2_656
O8 Mn1 N4 106.46(6) 2_656 2_656
N4 Mn1 N4 147.43(9) . 2_656
C7 O9 Mn1 116.03(13) . .
Mn1 O8 H8A 119.1 . .
Mn1 O8 H8B 112.0 . .
H8A O8 H8B 110.6 . .
O3 N2 C5 117.78(18) . .
O4 N2 O3 123.34(19) . .
O4 N2 C5 118.85(18) . .
C7 O10 C8 115.33(16) . .
O7 N5 C3 118.15(17) . .
O6 N5 O7 122.42(18) . .
O6 N5 C3 119.42(16) . .
Mn1 N4 H4A 109.7 . .
Mn1 N4 H4B 109.7 . .
H4A N4 H4B 108.2 . .
N3 N4 Mn1 109.73(11) . .
N3 N4 H4A 109.7 . .
N3 N4 H4B 109.7 . .
O1 N1 C1 118.19(17) . .
O2 N1 O1 123.22(18) . .
O2 N1 C1 118.59(17) . .
N4 N3 H3 121.9 . .
C7 N3 N4 116.30(16) . .
C7 N3 H3 121.9 . .
C2 C3 N5 115.69(17) . .
C2 C3 C4 123.67(18) . .
C4 C3 N5 120.64(16) . .
C3 C2 H2 120.0 . .
C3 C2 C1 120.00(18) . .
C1 C2 H2 120.0 . .
C5 C6 H6 121.2 . .
C5 C6 C1 117.53(18) . .
C1 C6 H6 121.2 . .
C6 C5 N2 116.19(17) . .
C6 C5 C4 126.25(17) . .
C4 C5 N2 117.51(17) . .
O5 C4 C3 126.62(18) . .
O5 C4 C5 122.15(17) . .
C5 C4 C3 111.16(16) . .
O9 C7 O10 122.76(18) . .
O9 C7 N3 124.23(19) . .
O10 C7 N3 113.00(17) . .
C2 C1 N1 119.40(17) . .
C2 C1 C6 121.36(18) . .
C6 C1 N1 119.24(18) . .
O10 C8 H8C 109.5 . .
O10 C8 H8D 109.5 . .
O10 C8 H8E 109.5 . .
H8C C8 H8D 109.5 . .
H8C C8 H8E 109.5 . .
H8D C8 H8E 109.5 . .

loop_
_geom_bond_atom_site_label_1
_geom_bond_atom_site_label_2
_geom_bond_distance
_geom_bond_site_symmetry_2
Mn1 O9 2.1830(15) .
Mn1 O9 2.1830(15) 2_656
Mn1 O8 2.1382(16) .
Mn1 O8 2.1382(16) 2_656
Mn1 N4 2.2832(18) 2_656
Mn1 N4 2.2831(18) .
O9 C7 1.229(2) .
O5 C4 1.252(2) .
O3 N2 1.228(3) .
O8 H8A 0.8399 .
O8 H8B 0.8398 .
O7 N5 1.232(2) .
O1 N1 1.235(2) .
O6 N5 1.227(2) .
N2 O4 1.220(3) .
N2 C5 1.458(2) .
O2 N1 1.232(2) .
O10 C7 1.329(2) .
O10 C8 1.453(3) .
N5 C3 1.459(2) .
N4 H4A 0.9100 .
N4 H4B 0.9100 .
N4 N3 1.416(2) .
N1 C1 1.449(2) .
N3 H3 0.8800 .
N3 C7 1.339(3) .
C3 C2 1.381(3) .
C3 C4 1.452(3) .
C2 H2 0.9500 .
C2 C1 1.382(3) .
C6 H6 0.9500 .
C6 C5 1.374(3) .
C6 C1 1.393(3) .
C5 C4 1.450(3) .
C8 H8C 0.9800 .
C8 H8D 0.9800 .
C8 H8E 0.9800 .

loop_
_geom_torsion_atom_site_label_1
_geom_torsion_atom_site_label_2
_geom_torsion_atom_site_label_3
_geom_torsion_atom_site_label_4
_geom_torsion
Mn1 O9 C7 O10 -174.48(15)
Mn1 O9 C7 N3 6.5(3)
Mn1 N4 N3 C7 1.0(2)
O3 N2 C5 C6 46.5(3)
O3 N2 C5 C4 -131.2(2)
O7 N5 C3 C2 -13.2(3)
O7 N5 C3 C4 166.78(18)
O1 N1 C1 C2 8.0(3)
O1 N1 C1 C6 -172.40(19)
O6 N5 C3 C2 165.53(18)
O6 N5 C3 C4 -14.5(3)
N2 C5 C4 O5 2.0(3)
N2 C5 C4 C3 179.00(16)
O4 N2 C5 C6 -131.6(2)
O4 N2 C5 C4 50.7(3)
O2 N1 C1 C2 -171.78(19)
O2 N1 C1 C6 7.8(3)
N5 C3 C2 C1 -179.44(17)
N5 C3 C4 O5 -4.0(3)
N5 C3 C4 C5 179.20(17)
N4 N3 C7 O9 -5.2(3)
N4 N3 C7 O10 175.77(17)
C3 C2 C1 N1 178.69(18)
C3 C2 C1 C6 -0.9(3)
C2 C3 C4 O5 176.0(2)
C2 C3 C4 C5 -0.9(3)
C6 C5 C4 O5 -175.47(19)
C6 C5 C4 C3 1.5(3)
C5 C6 C1 N1 -178.13(18)
C5 C6 C1 C2 1.4(3)
C4 C3 C2 C1 0.6(3)
C1 C6 C5 N2 -179.36(17)
C1 C6 C5 C4 -1.9(3)
C8 O10 C7 O9 2.5(3)
C8 O10 C7 N3 -178.39(19)
